data_2022641
loop_
_publ_author_name
'OmarAli, Al-Ameen Bariz'
'Al-Karawi, Ahmed Jasim M.'
'Awad, Adil A.'
'Dege, Necmi'
'Kans\?iz, Sevgi'
'Agar, Erbil'
'Hussein, Zaman Ahmed'
'Mohammed, Iman Rajab'

_publ_section_title
;
 Two new zinc(II) and mercury(II) complexes based on
 N,N'-(cyclohexane-1,2-diylidene)bis(4-fluorobenzohydrazide): synthesis,
 crystal structures and antibacterial activities
;
_journal_coden_ASTM ACSCGG
_journal_coeditor_code QF3037
_journal_issue 5
_journal_name_full
;
 Acta Crystallographica, Section C: Structural Chemistry
;
_journal_page_first 476
_journal_page_last 482
_journal_paper_doi 10.1107/S2053229620004994
_journal_volume 76
_journal_year 2020
_chemical_formula_iupac '[Hg Cl2 (C20 H18 F2 N4 O2)]'
_chemical_formula_moiety 'C20 H18 Cl2 F2 Hg N4 O2'
_chemical_formula_sum 'C20 H18 Cl2 F2 Hg N4 O2'
_chemical_formula_weight 655.87
_chemical_name_systematic
Dichlorido[<i>N</i>,<i>N</i>'-(cyclohexane-1,2-diylidene)bis(4-fluorobenzohydrazide)-\k^4^<i>O</i>,<i>N</i>,<i>N</i>',<i>O</i>']mercury(II)
_space_group_crystal_system monoclinic
_space_group_IT_number 15
_space_group_name_Hall '-C 2yc'
_space_group_name_H-M_alt 'C 1 2/c 1'
_atom_sites_solution_hydrogens geom
_audit_creation_method SHELXL-2018/3
_cell_angle_alpha 90
_cell_angle_beta 102.769(3)
_cell_angle_gamma 90
_cell_formula_units_Z 4
_cell_length_a 10.4902(4)
_cell_length_b 16.7227(8)
_cell_length_c 12.6827(5)
_cell_measurement_reflns_used 14848
_cell_measurement_temperature 296
_cell_measurement_theta_max 31.46
_cell_measurement_theta_min 2.33
_cell_volume 2169.83(16)
_computing_cell_refinement
;
<i>X-AREA</i> (Stoe & Cie, 2002)
;
_computing_data_collection
;
<i>X-AREA</i> (Stoe & Cie, 2002)
;
_computing_data_reduction
;
<i>X-RED32</i> (Stoe & Cie, 2002)
;
_computing_molecular_graphics
;
PLATON (Spek, 2020) and ORTEP-3 for Windows (Farrugia, 2012)
;
_computing_publication_material
;
SHELXL2018 (Sheldrick, 2015b)
;
_computing_structure_refinement
;
SHELXL2018 (Sheldrick, 2015b)
;
_computing_structure_solution
;
SHELXT (Sheldrick, 2015a)
;
_diffrn_ambient_temperature 296(2)
_diffrn_detector 'image plate (34 cm diameter)'
_diffrn_detector_area_resol_mean 6.67
_diffrn_detector_type STOE
_diffrn_measured_fraction_theta_full 0.974
_diffrn_measured_fraction_theta_max 0.974
_diffrn_measurement_details ' 180 frames, detector distance = 66 mm'
_diffrn_measurement_device '2-circle goniometer'
_diffrn_measurement_device_type 'Stoe IPDS 2'
_diffrn_measurement_method 'rotation method'
_diffrn_radiation_collimation '0.8 mm diameter, multiple pinhole'
_diffrn_radiation_monochromator 'plane graphite'
_diffrn_radiation_polarisn_norm 0
_diffrn_radiation_type 'Mo K\a'
_diffrn_radiation_wavelength 0.71073
_diffrn_reflns_av_R_equivalents 0.0470
_diffrn_reflns_av_unetI/netI 0.0306
_diffrn_reflns_Laue_measured_fraction_full 0.974
_diffrn_reflns_Laue_measured_fraction_max 0.974
_diffrn_reflns_limit_h_max 12
_diffrn_reflns_limit_h_min -12
_diffrn_reflns_limit_k_max 19
_diffrn_reflns_limit_k_min -19
_diffrn_reflns_limit_l_max 14
_diffrn_reflns_limit_l_min -13
_diffrn_reflns_number 7006
_diffrn_reflns_point_group_measured_fraction_full 0.974
_diffrn_reflns_point_group_measured_fraction_max 0.974
_diffrn_reflns_theta_full 25.050
_diffrn_reflns_theta_max 25.050
_diffrn_reflns_theta_min 2.334
_diffrn_source 'sealed X-ray tube, 12 x 0.4 mm long-fine focus'
_diffrn_source_current 45
_diffrn_source_power 2.25
_diffrn_source_voltage 50
_exptl_absorpt_coefficient_mu 7.382
_exptl_absorpt_correction_T_max 0.4976
_exptl_absorpt_correction_T_min 0.2065
_exptl_absorpt_correction_type integration
_exptl_absorpt_process_details
;
(X-RED32; Stoe & Cie, 2002)
;
_exptl_crystal_colour yellow
_exptl_crystal_density_diffrn 2.008
_exptl_crystal_description prism
_exptl_crystal_F_000 1256
_exptl_crystal_size_max 0.470
_exptl_crystal_size_mid 0.267
_exptl_crystal_size_min 0.120
_refine_diff_density_max 0.935
_refine_diff_density_min -0.723
_refine_diff_density_rms 0.096
_refine_ls_extinction_coef .
_refine_ls_extinction_method none
_refine_ls_goodness_of_fit_ref 1.076
_refine_ls_hydrogen_treatment constr
_refine_ls_matrix_type full
_refine_ls_number_parameters 141
_refine_ls_number_reflns 1875
_refine_ls_number_restraints 71
_refine_ls_restrained_S_all 1.119
_refine_ls_R_factor_all 0.0273
_refine_ls_R_factor_gt 0.0246
_refine_ls_shift/su_max 0.002
_refine_ls_shift/su_mean 0.000
_refine_ls_structure_factor_coef Fsqd
_refine_ls_weighting_details 'w=1/[\s^2^(Fo^2^)+(0.0337P)^2^+2.9357P] where P=(Fo^2^+2Fc^2^)/3'
_refine_ls_weighting_scheme calc
_refine_ls_wR_factor_gt 0.0606
_refine_ls_wR_factor_ref 0.0616
_reflns_Friedel_coverage 0.000
_reflns_Friedel_fraction_full .
_reflns_Friedel_fraction_max .
_reflns_number_gt 1756
_reflns_number_total 1875
_reflns_threshold_expression 'I > 2\s(I)'
_cod_data_source_file qf3037sup1_shelx_2.cif
_cod_data_source_block shelx_2
_cod_original_sg_symbol_H-M 'C 2/c'
_cod_database_code 2022641
_publcif_datablock.id {a54a34b5-ee3f-488b-a602-1d3d39f5dc8e}

_shelx_shelxl_version_number 2018/3
_shelx_space_group_comment
;
The symmetry employed for this shelxl refinement is uniquely defined
by the following loop, which should always be used as a source of
symmetry information in preference to the above space-group names.
They are only intended as comments.
;
_publcif_info_exptl_table_max_cols 6
_publcif_info_exptl_table_use_headnotes y
_publcif_funding_html
;<span class="funder">
<span class="fundref-name" data-id="">Ondokuz May&#305;s University</span>
<span class="fundref-subname" data-id=""></span> 
(<span class="fundref-grant-group"><span 
class="fundref-grant-type">contract</span> No. 
<span class="fundref-grant-id">PYO_FEN.1906.19.001</span></span>).
</span>
;

loop_
_space_group_symop_operation_xyz
'x, y, z'
'-x, y, -z+1/2'
'x+1/2, y+1/2, z'
'-x+1/2, y+1/2, -z+1/2'
'-x, -y, -z'
'x, -y, z-1/2'
'-x+1/2, -y+1/2, -z'
'x+1/2, -y+1/2, z-1/2'

loop_
_atom_site_label
_atom_site_type_symbol
_atom_site_fract_x
_atom_site_fract_y
_atom_site_fract_z
_atom_site_U_iso_or_equiv
_atom_site_adp_type
_atom_site_occupancy
_atom_site_site_symmetry_order
_atom_site_calc_flag
_atom_site_refinement_flags_posn
_atom_site_refinement_flags_adp
_atom_site_refinement_flags_occupancy
_atom_site_disorder_assembly
_atom_site_disorder_group
Hg1 Hg 0.500000 0.65290(2) 0.750000 0.04720(11) Uani 1 2 d S TU P . .
F1 F 1.0855(3) 0.5866(2) 0.3494(3) 0.0696(8) Uani 1 1 d . . . . .
N2 N 0.6516(3) 0.51689(19) 0.6058(3) 0.0424(7) Uani 1 1 d . U . . .
H2 H 0.690358 0.474158 0.591702 0.051 Uiso 1 1 calc R U . . .
C3 C 0.8594(5) 0.6532(2) 0.5040(4) 0.0511(11) Uani 1 1 d . . . . .
H3 H 0.843729 0.697804 0.542989 0.061 Uiso 1 1 calc R U . . .
C8 C 0.5457(4) 0.4456(2) 0.7125(3) 0.0382(7) Uani 1 1 d . U . . .
C4 C 0.9615(5) 0.6542(3) 0.4522(5) 0.0547(11) Uani 1 1 d . . . . .
H4 H 1.015527 0.698667 0.455775 0.066 Uiso 1 1 calc R U . . .
C2 C 0.7790(4) 0.5863(2) 0.4991(4) 0.0402(9) Uani 1 1 d . . . . .
C9 C 0.6077(5) 0.3686(2) 0.6904(4) 0.0513(9) Uani 1 1 d D U . . .
H9A H 0.585428 0.358532 0.613139 0.062 Uiso 1 1 calc R U . . .
H9B H 0.701942 0.374285 0.711759 0.062 Uiso 1 1 calc R U . . .
C5 C 0.9806(4) 0.5882(3) 0.3957(4) 0.0489(10) Uani 1 1 d . . . . .
C1 C 0.6763(4) 0.5882(2) 0.5626(4) 0.0459(10) Uani 1 1 d . . . . .
C7 C 0.7989(4) 0.5215(2) 0.4369(4) 0.0422(9) Uani 1 1 d . . . . .
H7 H 0.743705 0.477409 0.430856 0.051 Uiso 1 1 calc R U . . .
C10 C 0.5677(6) 0.2982(3) 0.7473(6) 0.0685(12) Uani 1 1 d D U . . .
H10A H 0.585476 0.249945 0.710576 0.082 Uiso 1 1 calc R U . . .
H10B H 0.620898 0.296542 0.820238 0.082 Uiso 1 1 calc R U . . .
C6 C 0.9004(5) 0.5220(3) 0.3838(4) 0.0488(10) Uani 1 1 d . . . . .
H6 H 0.914304 0.478947 0.341211 0.059 Uiso 1 1 calc R U . . .
N1 N 0.5645(3) 0.5138(2) 0.6718(3) 0.0405(6) Uani 1 1 d . U . . .
O2 O 0.6206(5) 0.64934(19) 0.5777(4) 0.0746(13) Uani 1 1 d . . . . .
Cl1 Cl 0.69446(14) 0.68047(9) 0.87181(15) 0.0789(4) Uani 1 1 d . . . . .

loop_
_atom_site_aniso_label
_atom_site_aniso_U_11
_atom_site_aniso_U_22
_atom_site_aniso_U_33
_atom_site_aniso_U_23
_atom_site_aniso_U_13
_atom_site_aniso_U_12
Hg1 0.04234(14) 0.04600(15) 0.05688(18) 0.000 0.01874(10) 0.000
F1 0.0507(15) 0.106(2) 0.062(2) 0.0133(16) 0.0333(14) 0.0051(15)
N2 0.0440(16) 0.0395(15) 0.052(2) 0.0030(13) 0.0288(13) 0.0048(13)
C3 0.059(3) 0.042(2) 0.059(3) -0.0013(19) 0.027(2) -0.0009(19)
C8 0.0359(15) 0.0380(13) 0.0455(19) -0.0001(12) 0.0194(15) -0.0002(13)
C4 0.051(3) 0.054(2) 0.064(3) 0.006(2) 0.021(2) -0.013(2)
C2 0.044(2) 0.0378(19) 0.043(2) 0.0071(16) 0.0184(18) 0.0029(16)
C9 0.0517(19) 0.0437(16) 0.066(2) -0.0036(16) 0.0296(17) 0.0059(15)
C5 0.036(2) 0.072(3) 0.042(3) 0.012(2) 0.0165(18) 0.0020(19)
C1 0.050(2) 0.041(2) 0.053(3) 0.0062(18) 0.026(2) 0.0035(18)
C7 0.046(2) 0.041(2) 0.041(2) 0.0022(16) 0.0138(18) -0.0002(17)
C10 0.075(3) 0.049(2) 0.092(3) 0.005(2) 0.043(2) 0.004(2)
C6 0.054(2) 0.058(3) 0.037(3) 0.0000(18) 0.0181(19) 0.010(2)
N1 0.0379(14) 0.0427(10) 0.0470(18) 0.0050(10) 0.0228(12) 0.0012(12)
O2 0.097(3) 0.0472(18) 0.103(3) 0.0219(17) 0.073(3) 0.0241(18)
Cl1 0.0568(7) 0.0628(7) 0.1067(12) 0.0040(7) -0.0044(7) -0.0105(6)

loop_
_atom_type_symbol
_atom_type_description
_atom_type_scat_dispersion_real
_atom_type_scat_dispersion_imag
_atom_type_scat_source
C C 0.0033 0.0016 'International Tables Vol C Tables 4.2.6.8 and 6.1.1.4'
H H 0.0000 0.0000 'International Tables Vol C Tables 4.2.6.8 and 6.1.1.4'
N N 0.0061 0.0033 'International Tables Vol C Tables 4.2.6.8 and 6.1.1.4'
O O 0.0106 0.0060 'International Tables Vol C Tables 4.2.6.8 and 6.1.1.4'
F F 0.0171 0.0103 'International Tables Vol C Tables 4.2.6.8 and 6.1.1.4'
Cl Cl 0.1484 0.1585 'International Tables Vol C Tables 4.2.6.8 and 6.1.1.4'
Hg Hg -2.3894 9.2266 'International Tables Vol C Tables 4.2.6.8 and 6.1.1.4'

loop_
_geom_angle_atom_site_label_1
_geom_angle_atom_site_label_2
_geom_angle_atom_site_label_3
_geom_angle
_geom_angle_site_symmetry_1
_geom_angle_site_symmetry_3
_geom_angle_publ_flag
Cl1 Hg1 Cl1 157.05(8) . 2_656 y
Cl1 Hg1 N1 99.37(9) . . y
Cl1 Hg1 N1 100.57(9) 2_656 . ?
Cl1 Hg1 N1 100.57(9) . 2_656 y
Cl1 Hg1 N1 99.37(9) 2_656 2_656 ?
Cl1 Hg1 O2 92.42(9) . . y
Cl1 Hg1 O2 88.08(9) . 2_656 y
N1 Hg1 N1 59.05(14) . 2_656 y
C1 N2 N1 119.4(3) . . y
C1 N2 H2 120.3 . . ?
N1 N2 H2 120.3 . . ?
C4 C3 C2 121.1(4) . . ?
C4 C3 H3 119.4 . . ?
C2 C3 H3 119.4 . . ?
N1 C8 C8 115.7(2) . 2_656 ?
N1 C8 C9 125.2(3) . . ?
C8 C8 C9 119.1(2) 2_656 . ?
C5 C4 C3 117.7(4) . . ?
C5 C4 H4 121.2 . . ?
C3 C4 H4 121.2 . . ?
C7 C2 C3 119.2(4) . . ?
C7 C2 C1 123.2(4) . . ?
C3 C2 C1 117.6(4) . . ?
C10 C9 C8 114.1(4) . . ?
C10 C9 H9A 108.7 . . ?
C8 C9 H9A 108.7 . . ?
C10 C9 H9B 108.7 . . ?
C8 C9 H9B 108.7 . . ?
H9A C9 H9B 107.6 . . ?
C4 C5 F1 118.3(4) . . ?
C4 C5 C6 123.7(4) . . ?
F1 C5 C6 118.0(4) . . ?
O2 C1 N2 122.3(4) . . y
O2 C1 C2 122.5(4) . . ?
N2 C1 C2 115.2(3) . . y
C6 C7 C2 120.3(4) . . ?
C6 C7 H7 119.9 . . ?
C2 C7 H7 119.9 . . ?
C10 C10 C9 114.3(5) 2_656 . ?
C10 C10 H10A 108.7 2_656 . ?
C9 C10 H10A 108.7 . . ?
C10 C10 H10B 108.7 2_656 . ?
C9 C10 H10B 108.7 . . ?
H10A C10 H10B 107.6 . . ?
C5 C6 C7 118.0(4) . . ?
C5 C6 H6 121.0 . . ?
C7 C6 H6 121.0 . . ?
C8 N1 N2 117.5(3) . . ?
C8 N1 Hg1 123.3(3) . . ?
N2 N1 Hg1 116.8(2) . . ?

loop_
_geom_bond_atom_site_label_1
_geom_bond_atom_site_label_2
_geom_bond_distance
_geom_bond_site_symmetry_2
_geom_bond_publ_flag
Hg1 Cl1 2.3167(14) . y
Hg1 Cl1 2.3168(14) 2_656 ?
Hg1 N1 2.674(3) . y
Hg1 N1 2.674(3) 2_656 ?
Hg1 O1 2.757 . ?
Hg1 O2 2.757 . y
F1 C5 1.358(5) . ?
N2 C1 1.361(5) . y
N2 N1 1.371(4) . ?
N2 H2 0.8600 . ?
C3 C4 1.375(7) . ?
C3 C2 1.394(6) . ?
C3 H3 0.9300 . ?
C8 N1 1.284(5) . y
C8 C8 1.493(7) 2_656 ?
C8 C9 1.497(6) . ?
C4 C5 1.354(7) . ?
C4 H4 0.9300 . ?
C2 C7 1.383(6) . ?
C2 C1 1.481(6) . ?
C9 C10 1.489(6) . ?
C9 H9A 0.9700 . ?
C9 H9B 0.9700 . ?
C5 C6 1.379(7) . ?
C1 O2 1.213(5) . y
C7 C6 1.380(6) . ?
C7 H7 0.9300 . ?
C10 C10 1.437(11) 2_656 ?
C10 H10A 0.9700 . ?
C10 H10B 0.9700 . ?
C6 H6 0.9300 . ?

loop_
_geom_hbond_atom_site_label_D
_geom_hbond_atom_site_label_H
_geom_hbond_atom_site_label_A
_geom_hbond_distance_DH
_geom_hbond_distance_HA
_geom_hbond_distance_DA
_geom_hbond_angle_DHA
_geom_hbond_site_symmetry_A
_geom_hbond_publ_flag
N2 H2 F1 0.86 2.52 3.198(4) 136.6 5_766 yes
C9 H9B F1 0.97 2.60 3.447(5) 146.0 5_766 yes

loop_
_geom_torsion_atom_site_label_1
_geom_torsion_atom_site_label_2
_geom_torsion_atom_site_label_3
_geom_torsion_atom_site_label_4
_geom_torsion
_geom_torsion_site_symmetry_1
_geom_torsion_site_symmetry_2
_geom_torsion_site_symmetry_3
_geom_torsion_site_symmetry_4
C2 C3 C4 C5 0.4(8) . . . .
C4 C3 C2 C7 -3.0(7) . . . .
C4 C3 C2 C1 176.4(5) . . . .
N1 C8 C9 C10 -179.3(5) . . . .
C8 C8 C9 C10 0.7(8) 2_656 . . .
C3 C4 C5 F1 -176.2(4) . . . .
C3 C4 C5 C6 2.8(8) . . . .
N1 N2 C1 O2 -2.4(7) . . . .
N1 N2 C1 C2 175.7(4) . . . .
C7 C2 C1 O2 -147.4(5) . . . .
C3 C2 C1 O2 33.3(7) . . . .
C7 C2 C1 N2 34.6(6) . . . .
C3 C2 C1 N2 -144.8(4) . . . .
C3 C2 C7 C6 2.5(7) . . . .
C1 C2 C7 C6 -176.9(4) . . . .
C8 C9 C10 C10 38.4(9) . . . 2_656
C4 C5 C6 C7 -3.3(7) . . . .
F1 C5 C6 C7 175.7(4) . . . .
C2 C7 C6 C5 0.6(7) . . . .
C8 C8 N1 N2 177.6(4) 2_656 . . .
C9 C8 N1 N2 -2.4(7) . . . .
C8 C8 N1 Hg1 15.7(6) 2_656 . . .
C9 C8 N1 Hg1 -164.3(4) . . . .
C1 N2 N1 C8 -178.7(4) . . . .
C1 N2 N1 Hg1 -15.6(5) . . . .

loop_
_publcif_info_tables.block_id
_publcif_info_tables.reference_item
{d9af726e-37b9-43f8-90a1-655538ef0f18} '_publcif_info_datablock.publ_exptl'
{a56bebec-7829-45b3-88da-c42723fcdf7b} '_geom_bond_atom_site_label_1'
{f4181738-b50e-49f8-890d-636d02a071ac} '_geom_bond_atom_site_label_1'
{a54a34b5-ee3f-488b-a602-1d3d39f5dc8e} '_geom_bond_atom_site_label_1'
{a56bebec-7829-45b3-88da-c42723fcdf7b} '_geom_hbond_atom_site_label_D'
{a54a34b5-ee3f-488b-a602-1d3d39f5dc8e} '_geom_hbond_atom_site_label_D'

loop_
_publcif_info_cif.paper_type
CE

loop_
_publcif_info_datablock.id
_publcif_info_datablock.publ_exptl
_publcif_info_datablock.publ_geom
_publcif_info_datablock.structure
{a56bebec-7829-45b3-88da-c42723fcdf7b} y y y
{f4181738-b50e-49f8-890d-636d02a071ac} y ? y
{a54a34b5-ee3f-488b-a602-1d3d39f5dc8e} y y y
{d9af726e-37b9-43f8-90a1-655538ef0f18} ? ? ?

loop_
_publcif_info_exptl_table_extra_item
sin_theta_over_lambda_max

loop_
_publcif_info_exptl_table_header_item
Datablock_name

_cod_database_fobs_code 2022641
